data_2214218
loop_
_publ_author_name
'Xi-Shi Tai'
'Jie Yin'
'Ming-Yang Hao'

_publ_section_title
;
 Diaquabis(quinoline-2-carboxylato-\k^2^<i>N</i>,<i>O</i>)magnesium(II)
 dihydrate methanol disolvate
;
_journal_coeditor_code HB2431
_journal_issue 7
_journal_name_full 'Acta Crystallographica Section E'
_journal_page_first m1850
_journal_page_last m1850
_journal_paper_doi 10.1107/S1600536807027687
_journal_volume 63
_journal_year 2007
_chemical_formula_iupac '[Mg (C10 H6 N O2)2 (H2 O)2] , 2H2 O , 2C H4 O'
_chemical_formula_moiety 'C20 H16 Mg N2 O6 , 2C H4 O , 2H2 O'
_chemical_formula_sum 'C22 H28 Mg N2 O10'
_chemical_formula_weight 504.77
_chemical_name_systematic
;
Diaquabis(quinoline-2-carboxylato-\k^2^N,O)magnesium(II) dihydrate methanol
disolvate
;
_space_group_IT_number 2
_symmetry_cell_setting triclinic
_symmetry_space_group_name_Hall '-P 1'
_symmetry_space_group_name_H-M 'P -1'
_atom_sites_solution_hydrogens geom
_atom_sites_solution_primary direct
_atom_sites_solution_secondary difmap
_audit_creation_method SHELXL97
_cell_angle_alpha 75.677(5)
_cell_angle_beta 74.138(5)
_cell_angle_gamma 70.160(5)
_cell_formula_units_Z 1
_cell_length_a 7.129(3)
_cell_length_b 9.038(3)
_cell_length_c 10.846(4)
_cell_measurement_reflns_used 318
_cell_measurement_temperature 291(2)
_cell_measurement_theta_max 19.16
_cell_measurement_theta_min 2.44
_cell_volume 623.0(4)
_computing_cell_refinement 'SAINT (Bruker, 2000)'
_computing_data_collection 'SMART (Bruker, 2000)'
_computing_data_reduction SAINT
_computing_molecular_graphics SHELXTL
_computing_publication_material SHELXTL
_computing_structure_refinement SHELXTL
_computing_structure_solution 'SHELXTL (Bruker, 2000)'
_diffrn_ambient_temperature 291(2)
_diffrn_measured_fraction_theta_full 1.000
_diffrn_measured_fraction_theta_max 1.000
_diffrn_measurement_device_type 'Bruker SMART APEX CCD area-detector'
_diffrn_measurement_method \w
_diffrn_radiation_monochromator graphite
_diffrn_radiation_source 'sealed tube'
_diffrn_radiation_type MoK\a
_diffrn_radiation_wavelength 0.71073
_diffrn_reflns_av_R_equivalents 0.0616
_diffrn_reflns_av_sigmaI/netI 0.0753
_diffrn_reflns_limit_h_max 8
_diffrn_reflns_limit_h_min -8
_diffrn_reflns_limit_k_max 11
_diffrn_reflns_limit_k_min -10
_diffrn_reflns_limit_l_max 13
_diffrn_reflns_limit_l_min -13
_diffrn_reflns_number 5796
_diffrn_reflns_theta_full 26.00
_diffrn_reflns_theta_max 26.00
_diffrn_reflns_theta_min 1.98
_exptl_absorpt_coefficient_mu 0.128
_exptl_absorpt_correction_T_max 0.97
_exptl_absorpt_correction_T_min 0.96
_exptl_absorpt_correction_type multi-scan
_exptl_absorpt_process_details '(SADABS; Bruker, 2000)'
_exptl_crystal_colour colourless
_exptl_crystal_density_diffrn 1.344
_exptl_crystal_density_method 'not measured'
_exptl_crystal_description block
_exptl_crystal_F_000 266
_exptl_crystal_size_max 0.30
_exptl_crystal_size_mid 0.26
_exptl_crystal_size_min 0.24
_refine_diff_density_max 0.221
_refine_diff_density_min -0.229
_refine_ls_extinction_method none
_refine_ls_goodness_of_fit_ref 1.087
_refine_ls_hydrogen_treatment constr
_refine_ls_matrix_type full
_refine_ls_number_parameters 161
_refine_ls_number_reflns 2445
_refine_ls_number_restraints 0
_refine_ls_restrained_S_all 1.087
_refine_ls_R_factor_all 0.0913
_refine_ls_R_factor_gt 0.0637
_refine_ls_shift/su_max 0.000
_refine_ls_shift/su_mean 0.000
_refine_ls_structure_factor_coef Fsqd
_refine_ls_weighting_details 'calc w = 1/[\s^2^(Fo^2^)+(0.04P)^2^+0.11P] where P=(Fo^2^+2Fc^2^)/3'
_refine_ls_weighting_scheme calc
_refine_ls_wR_factor_gt 0.1225
_refine_ls_wR_factor_ref 0.1289
_reflns_number_gt 1640
_reflns_number_total 2445
_reflns_threshold_expression I>2\s(I)
_cod_data_source_file hb2431.cif
_cod_data_source_block I
_cod_database_code 2214218

loop_
_symmetry_equiv_pos_as_xyz
'x, y, z'
'-x, -y, -z'

loop_
_atom_site_type_symbol
_atom_site_label
_atom_site_fract_x
_atom_site_fract_y
_atom_site_fract_z
_atom_site_U_iso_or_equiv
_atom_site_adp_type
_atom_site_calc_flag
_atom_site_refinement_flags
_atom_site_occupancy
C C1 0.5400(4) 0.3602(3) 0.8444(3) 0.0447(6) Uani d . 1
C C2 0.3913(5) 0.3680(4) 0.7786(3) 0.0512(7) Uani d . 1
H H2 0.3326 0.2854 0.7970 0.061 Uiso calc R 1
C C3 0.3347(4) 0.4995(4) 0.6868(3) 0.0482(7) Uani d . 1
H H3 0.2357 0.5062 0.6432 0.058 Uiso calc R 1
C C4 0.4245(4) 0.6259(3) 0.6570(3) 0.0440(6) Uani d . 1
H H4 0.3873 0.7135 0.5931 0.053 Uiso calc R 1
C C5 0.5670(4) 0.6163(4) 0.7241(3) 0.0470(7) Uani d . 1
H H5 0.6230 0.7001 0.7077 0.056 Uiso calc R 1
C C6 0.6292(4) 0.4820(4) 0.8172(3) 0.0500(7) Uani d . 1
C C7 0.7774(4) 0.4703(3) 0.8849(3) 0.0456(6) Uani d . 1
H H7 0.8385 0.5512 0.8680 0.055 Uiso calc R 1
C C8 0.8292(4) 0.3384(4) 0.9753(3) 0.0482(7) Uani d . 1
H H8 0.9266 0.3279 1.0215 0.058 Uiso calc R 1
C C9 0.7375(4) 0.2212(4) 0.9980(3) 0.0472(7) Uani d . 1
C C10 0.7840(5) 0.0708(3) 1.0976(3) 0.0484(7) Uani d . 1
C C11 0.9682(5) 0.7515(4) 0.4226(3) 0.0585(9) Uani d . 1
H H11A 1.0915 0.7807 0.4051 0.088 Uiso calc R 1
H H11B 0.9838 0.6788 0.3667 0.088 Uiso calc R 1
H H11C 0.9400 0.7010 0.5117 0.088 Uiso calc R 1
Mg Mg1 0.5000 0.0000 1.0000 0.0406(3) Uani d S 1
N N1 0.5957(4) 0.2269(3) 0.9335(2) 0.0507(6) Uani d . 1
O O1 0.7001(3) -0.0334(2) 1.10861(17) 0.0459(5) Uani d . 1
O O2 0.9058(3) 0.0623(2) 1.16859(17) 0.0451(5) Uani d . 1
O O3 0.7270(3) -0.0998(2) 0.85156(18) 0.0528(5) Uani d . 1
H H3A 0.8505 -0.0769 0.8482 0.063 Uiso d R 1
H H3B 0.6846 -0.0546 0.7702 0.063 Uiso d R 1
O O4 0.6256(3) 0.0316(2) 0.61644(17) 0.0432(5) Uani d . 1
H H4A 0.7206 -0.0108 0.5575 0.052 Uiso d R 1
H H4B 0.5156 0.0148 0.6157 0.052 Uiso d R 1
O O5 0.8078(3) 0.8873(2) 0.39970(17) 0.0445(5) Uani d . 1
H H5C 0.8589 0.9636 0.3320 0.053 Uiso d R 1

loop_
_atom_site_aniso_label
_atom_site_aniso_U_11
_atom_site_aniso_U_22
_atom_site_aniso_U_33
_atom_site_aniso_U_12
_atom_site_aniso_U_13
_atom_site_aniso_U_23
C1 0.0443(15) 0.0422(16) 0.0441(14) 0.0006(13) -0.0151(12) -0.0135(11)
C2 0.0641(19) 0.0474(18) 0.0474(15) -0.0157(15) -0.0168(14) -0.0127(13)
C3 0.0423(15) 0.0540(18) 0.0483(14) -0.0087(14) -0.0147(12) -0.0101(13)
C4 0.0476(15) 0.0444(16) 0.0441(13) -0.0105(13) -0.0143(12) -0.0135(12)
C5 0.0383(14) 0.0620(19) 0.0444(14) -0.0137(14) -0.0107(12) -0.0146(13)
C6 0.0438(15) 0.0514(19) 0.0509(15) -0.0001(14) -0.0141(13) -0.0164(13)
C7 0.0433(15) 0.0423(16) 0.0506(15) -0.0120(13) -0.0018(12) -0.0165(12)
C8 0.0446(15) 0.0575(19) 0.0473(14) -0.0140(14) -0.0119(12) -0.0161(13)
C9 0.0476(15) 0.0444(16) 0.0489(15) -0.0035(13) -0.0131(13) -0.0176(12)
C10 0.0576(17) 0.0386(16) 0.0513(15) -0.0138(14) -0.0089(14) -0.0149(12)
C11 0.0489(17) 0.0486(18) 0.0517(16) -0.0107(14) 0.0080(14) 0.0128(13)
Mg1 0.0534(8) 0.0355(7) 0.0402(6) -0.0157(6) -0.0123(6) -0.0125(5)
N1 0.0550(14) 0.0517(15) 0.0441(12) -0.0065(12) -0.0148(11) -0.0133(11)
O1 0.0380(10) 0.0565(13) 0.0477(10) -0.0136(9) -0.0126(8) -0.0129(9)
O2 0.0419(10) 0.0483(11) 0.0493(10) -0.0215(9) 0.0089(9) -0.0242(8)
O3 0.0614(13) 0.0532(13) 0.0464(10) -0.0149(11) -0.0122(9) -0.0142(9)
O4 0.0439(10) 0.0482(12) 0.0465(10) -0.0193(9) -0.0060(8) -0.0195(8)
O5 0.0475(10) 0.0436(11) 0.0446(10) -0.0091(9) -0.0108(8) -0.0158(8)

loop_
_atom_type_symbol
_atom_type_description
_atom_type_scat_dispersion_real
_atom_type_scat_dispersion_imag
_atom_type_scat_source
C C 0.0033 0.0016 'International Tables Vol C Tables 4.2.6.8 and 6.1.1.4'
H H 0.0000 0.0000 'International Tables Vol C Tables 4.2.6.8 and 6.1.1.4'
N N 0.0061 0.0033 'International Tables Vol C Tables 4.2.6.8 and 6.1.1.4'
O O 0.0106 0.0060 'International Tables Vol C Tables 4.2.6.8 and 6.1.1.4'
Mg Mg 0.0486 0.0363 'International Tables Vol C Tables 4.2.6.8 and 6.1.1.4'

loop_
_geom_angle_atom_site_label_1
_geom_angle_atom_site_label_2
_geom_angle_atom_site_label_3
_geom_angle_site_symmetry_1
_geom_angle_site_symmetry_3
_geom_angle
N1 C1 C6 . . 121.5(3)
N1 C1 C2 . . 117.4(3)
C6 C1 C2 . . 121.1(3)
C3 C2 C1 . . 118.7(3)
C3 C2 H2 . . 120.6
C1 C2 H2 . . 120.6
C2 C3 C4 . . 121.2(3)
C2 C3 H3 . . 119.4
C4 C3 H3 . . 119.4
C5 C4 C3 . . 118.9(3)
C5 C4 H4 . . 120.6
C3 C4 H4 . . 120.6
C4 C5 C6 . . 120.9(3)
C4 C5 H5 . . 119.5
C6 C5 H5 . . 119.5
C1 C6 C5 . . 119.2(3)
C1 C6 C7 . . 119.6(3)
C5 C6 C7 . . 121.2(3)
C8 C7 C6 . . 118.5(3)
C8 C7 H7 . . 120.7
C6 C7 H7 . . 120.7
C7 C8 C9 . . 119.6(3)
C7 C8 H8 . . 120.2
C9 C8 H8 . . 120.2
N1 C9 C8 . . 123.7(3)
N1 C9 C10 . . 112.9(3)
C8 C9 C10 . . 123.3(3)
O1 C10 O2 . . 124.2(3)
O1 C10 C9 . . 119.4(3)
O2 C10 C9 . . 116.4(3)
O2 C10 Mg1 . . 161.3(2)
C9 C10 Mg1 . . 82.07(17)
O5 C11 H11A . . 109.5
O5 C11 H11B . . 109.5
H11A C11 H11B . . 109.5
O5 C11 H11C . . 109.5
H11A C11 H11C . . 109.5
H11B C11 H11C . . 109.5
O1 Mg1 O1 . 2_657 180.0
O1 Mg1 O3 . 2_657 87.67(8)
O1 Mg1 O3 2_657 2_657 92.33(8)
O1 Mg1 O3 . . 92.33(8)
O1 Mg1 O3 2_657 . 87.67(8)
O3 Mg1 O3 2_657 . 180.0
O1 Mg1 N1 . . 76.97(8)
O1 Mg1 N1 2_657 . 103.03(8)
O3 Mg1 N1 2_657 . 90.70(8)
O3 Mg1 N1 . . 89.30(8)
O1 Mg1 N1 . 2_657 103.03(8)
O1 Mg1 N1 2_657 2_657 76.97(8)
O3 Mg1 N1 2_657 2_657 89.30(8)
O3 Mg1 N1 . 2_657 90.70(8)
N1 Mg1 N1 . 2_657 180.0
C9 N1 C1 . . 117.0(3)
C9 N1 Mg1 . . 110.26(18)
C1 N1 Mg1 . . 132.7(2)
C10 O1 Mg1 . . 120.38(19)
Mg1 O3 H3A . . 109.4
Mg1 O3 H3B . . 109.2
H3A O3 H3B . . 109.5
H4A O4 H4B . . 109.5
C11 O5 H5C . . 109.1

loop_
_geom_bond_atom_site_label_1
_geom_bond_atom_site_label_2
_geom_bond_site_symmetry_2
_geom_bond_distance
_geom_bond_publ_flag
C1 N1 . 1.361(4) ?
C1 C6 . 1.384(4) ?
C1 C2 . 1.406(4) ?
C2 C3 . 1.370(4) ?
C2 H2 . 0.9300 ?
C3 C4 . 1.422(4) ?
C3 H3 . 0.9300 ?
C4 C5 . 1.373(4) ?
C4 H4 . 0.9300 ?
C5 C6 . 1.401(4) ?
C5 H5 . 0.9300 ?
C6 C7 . 1.406(4) ?
C7 C8 . 1.357(4) ?
C7 H7 . 0.9300 ?
C8 C9 . 1.366(4) ?
C8 H8 . 0.9300 ?
C9 N1 . 1.360(4) ?
C9 C10 . 1.513(4) ?
C10 O1 . 1.244(3) ?
C10 O2 . 1.283(3) ?
C10 Mg1 . 2.831(3) ?
C11 O5 . 1.389(3) ?
C11 H11A . 0.9600 ?
C11 H11B . 0.9600 ?
C11 H11C . 0.9600 ?
Mg1 O1 . 1.9913(17) y
Mg1 O1 2_657 1.9913(17) ?
Mg1 O3 2_657 2.081(2) ?
Mg1 O3 . 2.081(2) y
Mg1 N1 . 2.267(3) y
Mg1 N1 2_657 2.267(3) ?
O3 H3A . 0.9600 ?
O3 H3B . 0.9600 ?
O4 H4A . 0.8500 ?
O4 H4B . 0.8500 ?
O5 H5C . 0.9599 ?

loop_
_geom_hbond_atom_site_label_D
_geom_hbond_atom_site_label_H
_geom_hbond_atom_site_label_A
_geom_hbond_site_symmetry_A
_geom_hbond_distance_DH
_geom_hbond_distance_HA
_geom_hbond_distance_DA
_geom_hbond_angle_DHA
O3 H3A O2 2_757 0.96 1.74 2.696(3) 171
O3 H3B O4 . 0.96 1.76 2.713(3) 175
O4 H4A O5 1_545 0.85 1.99 2.759(3) 149
O4 H4B O5 2_666 0.85 2.21 2.968(3) 149
O5 H5C O2 1_564 0.96 1.77 2.665(3) 153
